data_7063213
loop_
_publ_author_name
'Huang, Haowen'
'Cao, Yasong'
'Zhao, Zhonghua'
'Xu, Jiatong'
'Zeng, Cheng'
'Shen, Richao'
'Lv, Jiawei'
'Lei, Ziqiang'
'Ma, Hengchang'

_publ_section_title
;
 Functionalized tails influence photoluminescence emissions for advanced
 applications in the fiel of time-resolved information input and erasure
;
_journal_issue 23
_journal_name_full 'New Journal of Chemistry'
_journal_page_first 10748
_journal_page_last 10755
_journal_paper_doi 10.1039/D4NJ01438C
_journal_volume 48
_journal_year 2024
_chemical_formula_moiety 'Br, C21 H28 N3 S'
_chemical_formula_sum 'C21 H28 Br N3 S'
_chemical_formula_weight 434.43
_space_group_crystal_system monoclinic
_space_group_IT_number 14
_space_group_name_Hall '-P 2ybc'
_space_group_name_H-M_alt 'P 1 21/c 1'
_atom_sites_solution_hydrogens geom
_atom_sites_solution_primary dual
_audit_creation_date 2023-07-17
_audit_creation_method
;
Olex2 1.5-ac5-024
(compiled 2022.04.12 svn.rca3783a0 for Rigaku Oxford Diffraction, GUI svn.r6498)
;
_audit_update_record
;
2023-11-06 deposited with the CCDC.	2024-05-14 downloaded from the CCDC.
;
_cell_angle_alpha 90
_cell_angle_beta 98.8350(10)
_cell_angle_gamma 90
_cell_formula_units_Z 4
_cell_length_a 13.77310(10)
_cell_length_b 9.33470(10)
_cell_length_c 16.8784(2)
_cell_measurement_reflns_used 10829
_cell_measurement_temperature 149.99(10)
_cell_measurement_theta_max 75.4410
_cell_measurement_theta_min 2.6580
_cell_volume 2144.27(4)
_computing_cell_refinement 'CrysAlisPro 1.171.42.93a (Rigaku OD, 2023)'
_computing_data_collection 'CrysAlisPro 1.171.42.93a (Rigaku OD, 2023)'
_computing_data_reduction 'CrysAlisPro 1.171.42.93a (Rigaku OD, 2023)'
_computing_molecular_graphics 'Olex2 1.5-ac5-024 (Dolomanov et al., 2009)'
_computing_publication_material 'Olex2 1.5-ac5-024 (Dolomanov et al., 2009)'
_computing_structure_refinement 'SHELXL 2018/3 (Sheldrick, 2015)'
_computing_structure_solution 'SHELXT 2018/2 (Sheldrick, 2018)'
_diffrn_ambient_environment N~2~
_diffrn_ambient_temperature 149.99(10)
_diffrn_detector 'Hybrid Pixel Array Detector'
_diffrn_detector_area_resol_mean 10.0000
_diffrn_detector_type HyPix
_diffrn_measured_fraction_theta_full 0.999
_diffrn_measured_fraction_theta_max 0.959
_diffrn_measurement_details
;
List of Runs (angles in degrees, time in seconds):

  # Type    Start    End  Width  t~exp~   \w     \q     \k     \f   Frames
#--------------------------------------------------------------------------
  1  \w     40.00  68.00   0.50    0.05    --  104.21 -61.00 150.00   56
  2  \w     37.00  73.00   0.50    0.05    --  104.21 -61.00 120.00   72
  3  \w     37.00  71.00   0.50    0.05    --  104.21 -61.00  90.00   68
  4  \w    -25.00  29.00   0.50    0.05    --   46.61 -19.00 -60.00  108
  5  \w     38.00  70.00   0.50    0.05    --  104.21 -61.00 -60.00   64
  6  \w     34.00  63.00   0.50    0.05    --  104.21 -61.00 -90.00   58
  7  \w    145.00 176.00   0.50    0.05    --  104.21  15.00 -30.00   62
  8  \w    127.00 153.00   0.50    0.05    --  104.21 103.00-125.00   52
  9  \w     99.00 140.00   0.50    0.05    --  104.21  15.00 -30.00   82
 10  \w     60.00 107.00   0.50    0.05    --  104.21-103.00 131.00   94
 11  \w     17.00  42.00   0.50    0.05    --   46.61-103.00 131.00   50
 12  \w    -24.00  15.00   0.50    0.05    --  -46.61  19.00 150.00   78
 13  \w    -69.00 -29.00   0.50    0.05    -- -102.00  61.00  60.00   80
 14  \w    -79.00 -30.00   0.50    0.05    -- -102.00  77.00   0.00   98
 15  \w    -81.00 -29.00   0.50    0.05    -- -102.00  77.00-120.00  104
 16  \w   -106.00 -52.00   0.50    0.05    -- -102.00 103.00-125.00  108
 17  \w    -77.00  -5.00   0.50    0.05    --  -46.61 103.00-125.00  144
 18  \w    -91.00 -65.00   0.50    0.05    -- -102.00 125.00 150.00   52
 19  \w    -60.00 -33.00   0.50    0.05    -- -102.00 125.00 150.00   54
 20  \w   -175.00 -91.00   0.50    0.05    -- -102.00 -30.00 120.00  168
 21  \w   -151.00-103.00   0.50    0.05    -- -102.00-103.00 131.00   96
 22  \w   -116.00 -33.00   0.50    0.05    --  -46.61 -57.00 120.00  166
;
_diffrn_measurement_device 'four-circle diffractometer'
_diffrn_measurement_device_type 'XtaLAB Synergy R, DW system, HyPix'
_diffrn_measurement_method '\w scans'
_diffrn_orient_matrix_type 'CrysAlisPro convention (1999,Acta A55,543-557)'
_diffrn_orient_matrix_UB_11 0.0319940000
_diffrn_orient_matrix_UB_12 -0.1578602000
_diffrn_orient_matrix_UB_13 0.0104350000
_diffrn_orient_matrix_UB_21 -0.0439705000
_diffrn_orient_matrix_UB_22 -0.0077172000
_diffrn_orient_matrix_UB_23 0.0785091000
_diffrn_orient_matrix_UB_31 -0.0992998000
_diffrn_orient_matrix_UB_32 -0.0473032000
_diffrn_orient_matrix_UB_33 -0.0475705000
_diffrn_radiation_monochromator mirror
_diffrn_radiation_probe x-ray
_diffrn_radiation_type 'Cu K\a'
_diffrn_radiation_wavelength 1.54184
_diffrn_reflns_av_R_equivalents 0.0238
_diffrn_reflns_av_unetI/netI 0.0226
_diffrn_reflns_Laue_measured_fraction_full 0.999
_diffrn_reflns_Laue_measured_fraction_max 0.959
_diffrn_reflns_limit_h_max 14
_diffrn_reflns_limit_h_min -17
_diffrn_reflns_limit_k_max 11
_diffrn_reflns_limit_k_min -11
_diffrn_reflns_limit_l_max 20
_diffrn_reflns_limit_l_min -21
_diffrn_reflns_number 13957
_diffrn_reflns_point_group_measured_fraction_full 0.999
_diffrn_reflns_point_group_measured_fraction_max 0.959
_diffrn_reflns_theta_full 67.684
_diffrn_reflns_theta_max 75.766
_diffrn_reflns_theta_min 3.247
_diffrn_source 'Rotating-anode X-ray tube'
_diffrn_source_type 'Rigaku (Cu) X-ray Source'
_exptl_absorpt_coefficient_mu 3.581
_exptl_absorpt_correction_T_max 1.00000
_exptl_absorpt_correction_T_min 0.77952
_exptl_absorpt_correction_type multi-scan
_exptl_absorpt_process_details
;
CrysAlisPro 1.171.42.93a (Rigaku Oxford Diffraction, 2023)
Empirical absorption correction using spherical harmonics,
implemented in SCALE3 ABSPACK scaling algorithm.
;
_exptl_crystal_colour 'clear light colourless'
_exptl_crystal_colour_lustre clear
_exptl_crystal_colour_modifier light
_exptl_crystal_colour_primary colourless
_exptl_crystal_density_diffrn 1.346
_exptl_crystal_description block
_exptl_crystal_F_000 904
_exptl_crystal_size_max 0.13
_exptl_crystal_size_mid 0.11
_exptl_crystal_size_min 0.07
_refine_diff_density_max 0.667
_refine_diff_density_min -0.537
_refine_diff_density_rms 0.059
_refine_ls_extinction_method none
_refine_ls_goodness_of_fit_ref 0.963
_refine_ls_hydrogen_treatment constr
_refine_ls_matrix_type full
_refine_ls_number_parameters 235
_refine_ls_number_reflns 4286
_refine_ls_number_restraints 0
_refine_ls_restrained_S_all 0.963
_refine_ls_R_factor_all 0.0336
_refine_ls_R_factor_gt 0.0314
_refine_ls_shift/su_max 0.003
_refine_ls_shift/su_mean 0.000
_refine_ls_structure_factor_coef Fsqd
_refine_ls_weighting_details 'w=1/[\s^2^(Fo^2^)+(0.1000P)^2^] where P=(Fo^2^+2Fc^2^)/3'
_refine_ls_weighting_scheme calc
_refine_ls_wR_factor_gt 0.1104
_refine_ls_wR_factor_ref 0.1139
_reflns_Friedel_coverage 0.000
_reflns_number_gt 3954
_reflns_number_total 4286
_reflns_threshold_expression 'I > 2\s(I)'
_cod_data_source_file d4nj01438c2.cif
_cod_data_source_block hhw-5_auto
_cod_depositor_comments 'Adding full bibliography for 7063211--7063213.cif.'
_cod_database_code 7063213
_shelx_shelxl_version_number 2018/3
_shelx_space_group_comment
;
The symmetry employed for this shelxl refinement is uniquely defined
by the following loop, which should always be used as a source of
symmetry information in preference to the above space-group names.
They are only intended as comments.
;
_shelx_estimated_absorpt_t_max 0.788
_shelx_estimated_absorpt_t_min 0.653
_olex2_refinement_description
;
1. Fixed Uiso
 At 1.2 times of:
  All C(H) groups, All C(H,H) groups, All N(H,H) groups
2.a Secondary CH2 refined with riding coordinates:
 C13(H13A,H13B), C14(H14A,H14B), C15(H15A,H15B), C16(H16A,H16B), C17(H17A,
 H17B), C18(H18A,H18B), C19(H19A,H19B), C20(H20A,H20B)
2.b Aromatic/amide H refined with riding coordinates:
 C2(H2), C3(H3), C4(H4), C5(H5), C8(H8), C9(H9), C10(H10), C11(H11)
2.c X=CH2 refined with riding coordinates:
 N2(H2A,H2B), N3(H3A,H3B)
;
_olex2_submission_special_instructions 'No special instructions were received'
_oxdiff_exptl_absorpt_empirical_details
;
Empirical correction (ABSPACK) includes:
- Absorption correction using spherical harmonics
- Frame scaling
;
_oxdiff_exptl_absorpt_empirical_full_max 1.268
_oxdiff_exptl_absorpt_empirical_full_min 0.839

loop_
_space_group_symop_operation_xyz
'x, y, z'
'-x, y+1/2, -z+1/2'
'-x, -y, -z'
'x, -y-1/2, z-1/2'

loop_
_atom_site_label
_atom_site_type_symbol
_atom_site_fract_x
_atom_site_fract_y
_atom_site_fract_z
_atom_site_U_iso_or_equiv
_atom_site_adp_type
_atom_site_occupancy
_atom_site_site_symmetry_order
_atom_site_calc_flag
_atom_site_refinement_flags_posn
_atom_site_refinement_flags_adp
_atom_site_refinement_flags_occupancy
_atom_site_disorder_assembly
_atom_site_disorder_group
Br1 Br 1.04349(2) 1.18920(2) 0.61839(2) 0.03562(12) Uani 1 1 d . . . . .
S1 S 0.89609(3) 0.63498(5) 0.65379(3) 0.03248(14) Uani 1 1 d . . . . .
N1 N 0.49576(10) 0.00727(16) 0.18372(9) 0.0273(3) Uani 1 1 d . . . . .
N2 N 0.96751(12) 0.85812(17) 0.57913(9) 0.0338(3) Uani 1 1 d . . . . .
H2A H 0.995157 0.943058 0.578813 0.041 Uiso 1 1 calc R U . . .
H2B H 0.947849 0.813143 0.533674 0.041 Uiso 1 1 calc R U . . .
N3 N 0.98478(11) 0.86521(17) 0.71525(9) 0.0332(3) Uani 1 1 d . . . . .
H3A H 1.012461 0.950165 0.715161 0.040 Uiso 1 1 calc R U . . .
H3B H 0.976662 0.824911 0.760905 0.040 Uiso 1 1 calc R U . . .
C1 C 0.42537(12) -0.00074(18) 0.23419(10) 0.0268(3) Uani 1 1 d . . . . .
C2 C 0.42779(13) -0.07595(19) 0.30577(11) 0.0303(4) Uani 1 1 d . . . . .
H2 H 0.483559 -0.130948 0.327617 0.036 Uiso 1 1 calc R U . . .
C3 C 0.34602(14) -0.0675(2) 0.34372(11) 0.0342(4) Uani 1 1 d . . . . .
H3 H 0.345521 -0.118656 0.392308 0.041 Uiso 1 1 calc R U . . .
C4 C 0.26381(13) 0.0145(2) 0.31255(11) 0.0362(4) Uani 1 1 d . . . . .
H4 H 0.208580 0.017188 0.340006 0.043 Uiso 1 1 calc R U . . .
C5 C 0.26193(13) 0.0915(2) 0.24239(11) 0.0324(4) Uani 1 1 d . . . . .
H5 H 0.206313 0.147713 0.221674 0.039 Uiso 1 1 calc R U . . .
C6 C 0.34360(12) 0.08478(18) 0.20258(10) 0.0268(3) Uani 1 1 d . . . . .
C7 C 0.36780(12) 0.15009(19) 0.13025(10) 0.0272(3) Uani 1 1 d . . . . .
C8 C 0.31932(14) 0.2478(2) 0.07475(11) 0.0335(4) Uani 1 1 d . . . . .
H8 H 0.256000 0.283083 0.080224 0.040 Uiso 1 1 calc R U . . .
C9 C 0.36575(16) 0.2917(2) 0.01174(13) 0.0384(5) Uani 1 1 d . . . . .
H9 H 0.333598 0.357235 -0.026655 0.046 Uiso 1 1 calc R U . . .
C10 C 0.45938(15) 0.2409(2) 0.00381(11) 0.0369(4) Uani 1 1 d . . . . .
H10 H 0.489751 0.273741 -0.039682 0.044 Uiso 1 1 calc R U . . .
C11 C 0.50898(14) 0.1440(2) 0.05759(11) 0.0322(4) Uani 1 1 d . . . . .
H11 H 0.572280 0.109396 0.051509 0.039 Uiso 1 1 calc R U . . .
C12 C 0.46227(12) 0.09915(18) 0.12113(10) 0.0273(3) Uani 1 1 d . . . . .
C13 C 0.59231(12) -0.0600(2) 0.19812(11) 0.0316(4) Uani 1 1 d . . . . .
H13A H 0.608891 -0.094664 0.146402 0.038 Uiso 1 1 calc R U . . .
H13B H 0.589312 -0.144404 0.233183 0.038 Uiso 1 1 calc R U . . .
C14 C 0.67408(12) 0.0392(2) 0.23695(10) 0.0306(4) Uani 1 1 d . . . . .
H14A H 0.736348 -0.015534 0.246152 0.037 Uiso 1 1 calc R U . . .
H14B H 0.682171 0.117459 0.198906 0.037 Uiso 1 1 calc R U . . .
C15 C 0.65698(12) 0.10547(19) 0.31630(10) 0.0276(3) Uani 1 1 d . . . . .
H15A H 0.647677 0.028229 0.354627 0.033 Uiso 1 1 calc R U . . .
H15B H 0.596275 0.163870 0.307448 0.033 Uiso 1 1 calc R U . . .
C16 C 0.74339(13) 0.19967(19) 0.35218(12) 0.0306(4) Uani 1 1 d . . . . .
H16A H 0.803575 0.140171 0.361234 0.037 Uiso 1 1 calc R U . . .
H16B H 0.753279 0.274846 0.312823 0.037 Uiso 1 1 calc R U . . .
C17 C 0.73017(13) 0.2714(2) 0.43092(11) 0.0302(4) Uani 1 1 d . . . . .
H17A H 0.726336 0.197059 0.472181 0.036 Uiso 1 1 calc R U . . .
H17B H 0.667723 0.325739 0.423474 0.036 Uiso 1 1 calc R U . . .
C18 C 0.81530(12) 0.3728(2) 0.45965(11) 0.0309(4) Uani 1 1 d . . . . .
H18A H 0.817002 0.448188 0.418652 0.037 Uiso 1 1 calc R U . . .
H18B H 0.877548 0.318280 0.463788 0.037 Uiso 1 1 calc R U . . .
C19 C 0.81053(12) 0.44477(19) 0.54026(11) 0.0303(4) Uani 1 1 d . . . . .
H19A H 0.744559 0.486825 0.540338 0.036 Uiso 1 1 calc R U . . .
H19B H 0.822461 0.373125 0.583917 0.036 Uiso 1 1 calc R U . . .
C20 C 0.88806(13) 0.5613(2) 0.55368(11) 0.0338(4) Uani 1 1 d . . . . .
H20A H 0.871236 0.638432 0.513678 0.041 Uiso 1 1 calc R U . . .
H20B H 0.952569 0.521065 0.546281 0.041 Uiso 1 1 calc R U . . .
C21 C 0.95560(12) 0.79862(18) 0.64728(11) 0.0276(4) Uani 1 1 d . . . . .

loop_
_atom_site_aniso_label
_atom_site_aniso_U_11
_atom_site_aniso_U_22
_atom_site_aniso_U_33
_atom_site_aniso_U_23
_atom_site_aniso_U_13
_atom_site_aniso_U_12
Br1 0.05086(17) 0.03414(17) 0.02263(16) -0.00306(6) 0.00804(10) -0.01012(7)
S1 0.0471(3) 0.0291(3) 0.0223(2) -0.00191(17) 0.00884(18) -0.00914(18)
N1 0.0313(7) 0.0247(7) 0.0250(7) -0.0013(6) 0.0019(5) 0.0007(5)
N2 0.0475(8) 0.0309(8) 0.0240(7) -0.0016(6) 0.0086(6) -0.0092(7)
N3 0.0439(8) 0.0320(8) 0.0241(7) -0.0031(6) 0.0062(6) -0.0080(7)
C1 0.0319(8) 0.0220(8) 0.0256(8) -0.0044(6) 0.0016(6) -0.0005(6)
C2 0.0373(8) 0.0244(8) 0.0278(9) -0.0002(7) 0.0006(7) 0.0034(7)
C3 0.0465(9) 0.0304(9) 0.0257(8) 0.0024(7) 0.0056(7) 0.0037(8)
C4 0.0385(9) 0.0395(10) 0.0321(9) -0.0015(8) 0.0106(7) 0.0065(8)
C5 0.0330(8) 0.0317(9) 0.0317(9) -0.0013(7) 0.0024(7) 0.0056(7)
C6 0.0328(8) 0.0221(8) 0.0239(8) -0.0020(6) -0.0004(6) -0.0005(6)
C7 0.0323(8) 0.0236(8) 0.0239(8) -0.0031(7) -0.0009(6) -0.0021(7)
C8 0.0403(9) 0.0293(9) 0.0288(9) 0.0011(7) -0.0013(7) 0.0006(7)
C9 0.0541(12) 0.0312(10) 0.0268(9) 0.0036(7) -0.0039(8) -0.0040(8)
C10 0.0532(11) 0.0334(10) 0.0239(8) -0.0027(8) 0.0057(8) -0.0097(8)
C11 0.0391(9) 0.0310(9) 0.0267(9) -0.0072(7) 0.0057(7) -0.0056(7)
C12 0.0340(8) 0.0225(8) 0.0242(8) -0.0054(6) 0.0005(6) -0.0032(7)
C13 0.0349(8) 0.0274(9) 0.0318(9) -0.0068(7) 0.0029(7) 0.0042(7)
C14 0.0293(8) 0.0336(9) 0.0291(8) -0.0061(7) 0.0048(6) 0.0022(7)
C15 0.0308(8) 0.0259(8) 0.0256(8) -0.0025(7) 0.0029(6) -0.0011(7)
C16 0.0291(8) 0.0336(10) 0.0287(9) -0.0053(7) 0.0031(7) -0.0014(6)
C17 0.0343(8) 0.0290(8) 0.0272(9) -0.0027(7) 0.0043(7) -0.0037(7)
C18 0.0301(8) 0.0346(10) 0.0281(9) -0.0055(7) 0.0049(6) -0.0026(7)
C19 0.0344(8) 0.0296(9) 0.0273(8) -0.0028(7) 0.0062(7) -0.0047(7)
C20 0.0374(9) 0.0389(10) 0.0266(8) -0.0077(7) 0.0092(7) -0.0107(8)
C21 0.0297(8) 0.0292(9) 0.0247(9) -0.0008(6) 0.0066(7) 0.0004(6)

loop_
_atom_type_symbol
_atom_type_description
_atom_type_scat_dispersion_real
_atom_type_scat_dispersion_imag
_atom_type_scat_source
C C 0.0181 0.0091 'International Tables Vol C Tables 4.2.6.8 and 6.1.1.4'
H H 0.0000 0.0000 'International Tables Vol C Tables 4.2.6.8 and 6.1.1.4'
Br Br -0.6763 1.2805 'International Tables Vol C Tables 4.2.6.8 and 6.1.1.4'
N N 0.0311 0.0180 'International Tables Vol C Tables 4.2.6.8 and 6.1.1.4'
S S 0.3331 0.5567 'International Tables Vol C Tables 4.2.6.8 and 6.1.1.4'

loop_
_geom_angle_atom_site_label_1
_geom_angle_atom_site_label_2
_geom_angle_atom_site_label_3
_geom_angle
_geom_angle_site_symmetry_1
_geom_angle_site_symmetry_3
_geom_angle_publ_flag
C21 S1 C20 103.63(9) . . ?
C1 N1 C13 125.47(15) . . ?
C12 N1 C1 108.65(13) . . ?
C12 N1 C13 125.68(15) . . ?
N1 C1 C2 129.32(16) . . ?
N1 C1 C6 109.18(15) . . ?
C2 C1 C6 121.50(16) . . ?
C3 C2 C1 117.44(16) . . ?
C2 C3 C4 121.80(16) . . ?
C5 C4 C3 120.91(17) . . ?
C4 C5 C6 118.57(16) . . ?
C1 C6 C7 106.39(14) . . ?
C5 C6 C1 119.75(16) . . ?
C5 C6 C7 133.85(16) . . ?
C8 C7 C6 133.62(17) . . ?
C8 C7 C12 119.83(17) . . ?
C12 C7 C6 106.53(15) . . ?
C9 C8 C7 118.51(18) . . ?
C8 C9 C10 120.94(19) . . ?
C11 C10 C9 121.84(18) . . ?
C10 C11 C12 117.38(17) . . ?
N1 C12 C7 109.23(15) . . ?
N1 C12 C11 129.28(16) . . ?
C11 C12 C7 121.48(17) . . ?
N1 C13 C14 113.86(14) . . ?
C15 C14 C13 114.81(14) . . ?
C14 C15 C16 111.42(14) . . ?
C17 C16 C15 114.10(15) . . ?
C16 C17 C18 111.13(15) . . ?
C17 C18 C19 114.81(14) . . ?
C20 C19 C18 108.84(14) . . ?
C19 C20 S1 110.63(12) . . ?
N2 C21 S1 123.35(14) . . ?
N2 C21 N3 120.25(16) . . ?
N3 C21 S1 116.31(14) . . ?

loop_
_geom_bond_atom_site_label_1
_geom_bond_atom_site_label_2
_geom_bond_distance
_geom_bond_site_symmetry_2
_geom_bond_publ_flag
S1 C20 1.8119(18) . ?
S1 C21 1.7449(18) . ?
N1 C1 1.387(2) . ?
N1 C12 1.384(2) . ?
N1 C13 1.457(2) . ?
N2 C21 1.310(2) . ?
N3 C21 1.312(2) . ?
C1 C2 1.393(3) . ?
C1 C6 1.416(2) . ?
C2 C3 1.381(3) . ?
C3 C4 1.400(3) . ?
C4 C5 1.382(3) . ?
C5 C6 1.397(2) . ?
C6 C7 1.448(2) . ?
C7 C8 1.401(3) . ?
C7 C12 1.416(2) . ?
C8 C9 1.384(3) . ?
C9 C10 1.400(3) . ?
C10 C11 1.385(3) . ?
C11 C12 1.397(2) . ?
C13 C14 1.526(2) . ?
C14 C15 1.526(2) . ?
C15 C16 1.528(2) . ?
C16 C17 1.524(3) . ?
C17 C18 1.527(2) . ?
C18 C19 1.528(2) . ?
C19 C20 1.517(2) . ?
